data_2220896
loop_
_publ_author_name
'Khawar Rauf, M.'
'Bolte, Michael'
'Badshah, Amin'

_publ_section_title
;
 1-(4-Chlorophenyl)-3-(2,4-dichlorobenzoyl)thiourea
;
_journal_coeditor_code RK2121
_journal_issue 2
_journal_name_full 'Acta Crystallographica Section E'
_journal_page_first o260
_journal_paper_doi 10.1107/S160053680900004X
_journal_volume 65
_journal_year 2009
_chemical_formula_iupac 'C14 H9 Cl3 N2 O S'
_chemical_formula_moiety 'C14 H9 Cl3 N2 O S'
_chemical_formula_sum 'C14 H9 Cl3 N2 O S'
_chemical_formula_weight 359.65
_chemical_name_systematic
;
1-(4-Chlorophenyl)-3-(2,4-dichlorobenzoyl)thiourea
;
_space_group_IT_number 2
_symmetry_cell_setting triclinic
_symmetry_space_group_name_Hall '-P 1'
_symmetry_space_group_name_H-M 'P -1'
_atom_sites_solution_hydrogens geom
_atom_sites_solution_primary direct
_atom_sites_solution_secondary difmap
_audit_creation_method SHELXL97
_cell_angle_alpha 92.919(6)
_cell_angle_beta 98.005(7)
_cell_angle_gamma 101.330(8)
_cell_formula_units_Z 2
_cell_length_a 5.9674(6)
_cell_length_b 9.6577(9)
_cell_length_c 13.9585(13)
_cell_measurement_reflns_used 8758
_cell_measurement_temperature 173(2)
_cell_measurement_theta_max 27.1
_cell_measurement_theta_min 3.7
_cell_volume 778.54(13)
_computing_cell_refinement 'X-AREA (Stoe & Cie, 2001)'
_computing_data_collection 'X-AREA (Stoe & Cie, 2001)'
_computing_data_reduction 'X-AREA (Stoe & Cie, 2001)'
_computing_molecular_graphics 'XP in SHELXTL-Plus (Sheldrick, 2008)'
_computing_publication_material 'SHELXL97 (Sheldrick, 2008)'
_computing_structure_refinement 'SHELXL97 (Sheldrick, 2008)'
_computing_structure_solution 'SHELXS97 (Sheldrick, 2008)'
_diffrn_ambient_temperature 173(2)
_diffrn_measured_fraction_theta_full 0.997
_diffrn_measured_fraction_theta_max 0.994
_diffrn_measurement_device_type 'Stoe IPDS II two-circle'
_diffrn_measurement_method \w
_diffrn_radiation_monochromator graphite
_diffrn_radiation_source 'fine-focus sealed tube'
_diffrn_radiation_type MoK\a
_diffrn_radiation_wavelength 0.71073
_diffrn_reflns_av_R_equivalents 0.0370
_diffrn_reflns_av_sigmaI/netI 0.0250
_diffrn_reflns_limit_h_max 7
_diffrn_reflns_limit_h_min -7
_diffrn_reflns_limit_k_max 12
_diffrn_reflns_limit_k_min -12
_diffrn_reflns_limit_l_max 17
_diffrn_reflns_limit_l_min -16
_diffrn_reflns_number 10758
_diffrn_reflns_theta_full 25.00
_diffrn_reflns_theta_max 27.09
_diffrn_reflns_theta_min 3.52
_diffrn_standards_number 0
_exptl_absorpt_coefficient_mu 0.720
_exptl_absorpt_correction_T_max 0.7970
_exptl_absorpt_correction_T_min 0.7764
_exptl_absorpt_correction_type multi-scan
_exptl_absorpt_process_details '(MULABS; Spek, 2003; Blessing, 1995)'
_exptl_crystal_colour colourless
_exptl_crystal_density_diffrn 1.534
_exptl_crystal_density_method 'not measured'
_exptl_crystal_description block
_exptl_crystal_F_000 364
_exptl_crystal_size_max 0.37
_exptl_crystal_size_mid 0.34
_exptl_crystal_size_min 0.33
_refine_diff_density_max 0.351
_refine_diff_density_min -0.298
_refine_ls_extinction_coef 0.032(3)
_refine_ls_extinction_expression Fc^*^=kFc[1+0.001xFc^2^\l^3^/sin(2\q)]^-1/4^
_refine_ls_extinction_method 'SHELXL97 (Sheldrick, 2008)'
_refine_ls_goodness_of_fit_ref 1.024
_refine_ls_hydrogen_treatment mixed
_refine_ls_matrix_type full
_refine_ls_number_parameters 199
_refine_ls_number_reflns 3418
_refine_ls_number_restraints 0
_refine_ls_restrained_S_all 1.024
_refine_ls_R_factor_all 0.0315
_refine_ls_R_factor_gt 0.0288
_refine_ls_shift/su_max 0.001
_refine_ls_shift/su_mean 0.000
_refine_ls_structure_factor_coef Fsqd
_refine_ls_weighting_details 'calc w = 1/[\s^2^(Fo^2^)+(0.0411P)^2^+0.3093P] where P=(Fo^2^+2Fc^2^)/3'
_refine_ls_weighting_scheme calc
_refine_ls_wR_factor_gt 0.0760
_refine_ls_wR_factor_ref 0.0778
_reflns_number_gt 3154
_reflns_number_total 3418
_reflns_threshold_expression I>2\s(I)
_cod_data_source_file rk2121.cif
_cod_data_source_block I
_cod_database_code 2220896
_cod_database_fobs_code 2220896

loop_
_symmetry_equiv_pos_as_xyz
'x, y, z'
'-x, -y, -z'

loop_
_atom_site_type_symbol
_atom_site_label
_atom_site_fract_x
_atom_site_fract_y
_atom_site_fract_z
_atom_site_U_iso_or_equiv
_atom_site_adp_type
_atom_site_calc_flag
_atom_site_refinement_flags
_atom_site_occupancy
_atom_site_disorder_assembly
_atom_site_disorder_group
S S1 0.67492(6) 0.98619(3) 0.38939(2) 0.02427(11) Uani d . 1 . .
Cl Cl1 1.21954(7) 0.58845(5) 0.63698(3) 0.03934(12) Uani d . 1 . .
Cl Cl2 1.28238(9) 0.84274(6) 0.99473(3) 0.05304(15) Uani d . 1 . .
Cl Cl3 -0.25621(7) 0.63336(6) 0.06553(3) 0.04618(14) Uani d . 1 . .
O O1 0.69489(18) 0.58953(10) 0.55419(8) 0.0271(2) Uani d . 1 . .
N N1 0.7744(2) 0.82647(12) 0.53113(8) 0.0217(2) Uani d . 1 . .
H H1 0.870(3) 0.901(2) 0.5518(14) 0.031(5) Uiso d . 1 . .
N N2 0.48353(19) 0.71427(12) 0.40789(8) 0.0214(2) Uani d . 1 . .
H H2 0.488(3) 0.644(2) 0.4369(15) 0.036(5) Uiso d . 1 . .
C C1 0.7879(2) 0.71114(13) 0.58426(10) 0.0198(2) Uani d . 1 . .
C C2 0.6359(2) 0.83297(13) 0.44250(9) 0.0194(2) Uani d . 1 . .
C C11 0.9208(2) 0.74977(13) 0.68462(10) 0.0211(3) Uani d . 1 . .
C C12 1.1140(2) 0.69336(14) 0.71709(11) 0.0253(3) Uani d . 1 . .
C C13 1.2283(3) 0.72390(16) 0.81191(11) 0.0319(3) Uani d . 1 . .
H H13 1.3614 0.6870 0.8331 0.038 Uiso calc R 1 . .
C C14 1.1437(3) 0.80951(17) 0.87478(11) 0.0332(3) Uani d . 1 . .
C C15 0.9539(3) 0.86812(18) 0.84524(12) 0.0357(3) Uani d . 1 . .
H H15 0.8995 0.9269 0.8895 0.043 Uiso calc R 1 . .
C C16 0.8441(3) 0.83931(16) 0.74932(11) 0.0294(3) Uani d . 1 . .
H H16 0.7162 0.8808 0.7277 0.035 Uiso calc R 1 . .
C C21 0.3125(2) 0.70259(13) 0.32315(9) 0.0202(3) Uani d . 1 . .
C C22 0.1340(2) 0.77684(15) 0.32197(11) 0.0266(3) Uani d . 1 . .
H H22 0.1311 0.8405 0.3757 0.032 Uiso calc R 1 . .
C C23 -0.0402(2) 0.75754(16) 0.24188(11) 0.0290(3) Uani d . 1 . .
H H23 -0.1616 0.8083 0.2401 0.035 Uiso calc R 1 . .
C C24 -0.0327(2) 0.66248(16) 0.16468(10) 0.0274(3) Uani d . 1 . .
C C25 0.1444(3) 0.58874(16) 0.16452(10) 0.0288(3) Uani d . 1 . .
H H25 0.1471 0.5253 0.1106 0.035 Uiso calc R 1 . .
C C26 0.3185(2) 0.60921(14) 0.24475(10) 0.0246(3) Uani d . 1 . .
H H26 0.4411 0.5594 0.2459 0.030 Uiso calc R 1 . .

loop_
_atom_site_aniso_label
_atom_site_aniso_U_11
_atom_site_aniso_U_22
_atom_site_aniso_U_33
_atom_site_aniso_U_12
_atom_site_aniso_U_13
_atom_site_aniso_U_23
S1 0.02479(18) 0.01930(16) 0.02596(18) -0.00011(12) -0.00124(13) 0.00791(12)
Cl1 0.0333(2) 0.0460(2) 0.0449(2) 0.02251(17) 0.00655(16) 0.00362(17)
Cl2 0.0557(3) 0.0652(3) 0.0274(2) -0.0014(2) -0.01264(18) 0.00720(19)
Cl3 0.0303(2) 0.0761(3) 0.0284(2) 0.01286(19) -0.00926(15) -0.00085(19)
O1 0.0275(5) 0.0176(4) 0.0327(5) 0.0013(4) -0.0038(4) 0.0041(4)
N1 0.0221(5) 0.0163(5) 0.0228(6) -0.0012(4) -0.0029(4) 0.0031(4)
N2 0.0222(5) 0.0169(5) 0.0227(5) 0.0015(4) -0.0022(4) 0.0040(4)
C1 0.0160(6) 0.0204(6) 0.0232(6) 0.0038(4) 0.0026(5) 0.0045(5)
C2 0.0186(6) 0.0194(6) 0.0199(6) 0.0037(4) 0.0015(5) 0.0021(4)
C11 0.0196(6) 0.0194(6) 0.0231(6) 0.0015(4) 0.0014(5) 0.0058(5)
C12 0.0209(6) 0.0251(6) 0.0299(7) 0.0046(5) 0.0026(5) 0.0080(5)
C13 0.0233(7) 0.0353(8) 0.0351(8) 0.0031(6) -0.0031(6) 0.0145(6)
C14 0.0335(8) 0.0365(8) 0.0232(7) -0.0036(6) -0.0039(6) 0.0085(6)
C15 0.0420(9) 0.0382(8) 0.0263(7) 0.0090(7) 0.0032(6) 0.0003(6)
C16 0.0299(7) 0.0315(7) 0.0277(7) 0.0105(6) 0.0013(6) 0.0028(6)
C21 0.0189(6) 0.0185(6) 0.0209(6) 0.0002(4) -0.0002(5) 0.0045(5)
C22 0.0251(7) 0.0249(6) 0.0289(7) 0.0066(5) 0.0006(5) -0.0020(5)
C23 0.0217(6) 0.0325(7) 0.0330(7) 0.0092(5) -0.0001(6) 0.0028(6)
C24 0.0216(6) 0.0364(7) 0.0217(6) 0.0025(5) -0.0014(5) 0.0051(5)
C25 0.0298(7) 0.0346(7) 0.0211(6) 0.0066(6) 0.0022(5) -0.0014(5)
C26 0.0232(6) 0.0265(6) 0.0246(7) 0.0073(5) 0.0020(5) 0.0029(5)

loop_
_atom_type_symbol
_atom_type_description
_atom_type_scat_dispersion_real
_atom_type_scat_dispersion_imag
_atom_type_scat_source
C C 0.0033 0.0016 'International Tables Vol C Tables 4.2.6.8 and 6.1.1.4'
H H 0.0000 0.0000 'International Tables Vol C Tables 4.2.6.8 and 6.1.1.4'
Cl Cl 0.1484 0.1585 'International Tables Vol C Tables 4.2.6.8 and 6.1.1.4'
N N 0.0061 0.0033 'International Tables Vol C Tables 4.2.6.8 and 6.1.1.4'
O O 0.0106 0.0060 'International Tables Vol C Tables 4.2.6.8 and 6.1.1.4'
S S 0.1246 0.1234 'International Tables Vol C Tables 4.2.6.8 and 6.1.1.4'

loop_
_geom_angle_atom_site_label_1
_geom_angle_atom_site_label_2
_geom_angle_atom_site_label_3
_geom_angle_site_symmetry_1
_geom_angle_site_symmetry_3
_geom_angle
_geom_angle_publ_flag
C1 N1 C2 . . 128.79(11) ?
C1 N1 H1 . . 115.9(13) ?
C2 N1 H1 . . 115.1(13) ?
C2 N2 C21 . . 124.59(11) ?
C2 N2 H2 . . 117.6(14) ?
C21 N2 H2 . . 117.8(14) ?
O1 C1 N1 . . 123.60(12) ?
O1 C1 C11 . . 122.92(12) ?
N1 C1 C11 . . 113.44(11) ?
N2 C2 N1 . . 115.97(11) ?
N2 C2 S1 . . 125.98(10) ?
N1 C2 S1 . . 118.06(9) ?
C12 C11 C16 . . 118.82(13) ?
C12 C11 C1 . . 121.64(12) ?
C16 C11 C1 . . 119.48(12) ?
C13 C12 C11 . . 121.15(14) ?
C13 C12 Cl1 . . 119.15(11) ?
C11 C12 Cl1 . . 119.66(11) ?
C14 C13 C12 . . 118.49(14) ?
C14 C13 H13 . . 120.8 ?
C12 C13 H13 . . 120.8 ?
C15 C14 C13 . . 122.07(14) ?
C15 C14 Cl2 . . 119.67(13) ?
C13 C14 Cl2 . . 118.26(12) ?
C14 C15 C16 . . 118.83(15) ?
C14 C15 H15 . . 120.6 ?
C16 C15 H15 . . 120.6 ?
C15 C16 C11 . . 120.59(14) ?
C15 C16 H16 . . 119.7 ?
C11 C16 H16 . . 119.7 ?
C26 C21 C22 . . 120.47(12) ?
C26 C21 N2 . . 119.04(12) ?
C22 C21 N2 . . 120.35(12) ?
C23 C22 C21 . . 119.97(13) ?
C23 C22 H22 . . 120.0 ?
C21 C22 H22 . . 120.0 ?
C24 C23 C22 . . 118.73(13) ?
C24 C23 H23 . . 120.6 ?
C22 C23 H23 . . 120.6 ?
C25 C24 C23 . . 121.94(13) ?
C25 C24 Cl3 . . 119.11(11) ?
C23 C24 Cl3 . . 118.95(11) ?
C24 C25 C26 . . 118.95(13) ?
C24 C25 H25 . . 120.5 ?
C26 C25 H25 . . 120.5 ?
C21 C26 C25 . . 119.93(13) ?
C21 C26 H26 . . 120.0 ?
C25 C26 H26 . . 120.0 ?

loop_
_geom_bond_atom_site_label_1
_geom_bond_atom_site_label_2
_geom_bond_site_symmetry_2
_geom_bond_distance
_geom_bond_publ_flag
S1 C2 . 1.6786(13) ?
Cl1 C12 . 1.7336(15) ?
Cl2 C14 . 1.7454(16) ?
Cl3 C24 . 1.7529(14) ?
O1 C1 . 1.2217(16) ?
N1 C1 . 1.3784(16) ?
N1 C2 . 1.4003(17) ?
N1 H1 . 0.84(2) ?
N2 C2 . 1.3365(17) ?
N2 C21 . 1.4348(16) ?
N2 H2 . 0.81(2) ?
C1 C11 . 1.5004(18) ?
C11 C12 . 1.3993(19) ?
C11 C16 . 1.401(2) ?
C12 C13 . 1.391(2) ?
C13 C14 . 1.387(2) ?
C13 H13 . 0.9500 ?
C14 C15 . 1.385(2) ?
C15 C16 . 1.395(2) ?
C15 H15 . 0.9500 ?
C16 H16 . 0.9500 ?
C21 C26 . 1.3912(19) ?
C21 C22 . 1.3947(19) ?
C22 C23 . 1.394(2) ?
C22 H22 . 0.9500 ?
C23 C24 . 1.391(2) ?
C23 H23 . 0.9500 ?
C24 C25 . 1.385(2) ?
C25 C26 . 1.395(2) ?
C25 H25 . 0.9500 ?
C26 H26 . 0.9500 ?

loop_
_geom_hbond_atom_site_label_D
_geom_hbond_atom_site_label_H
_geom_hbond_atom_site_label_A
_geom_hbond_site_symmetry_A
_geom_hbond_distance_DH
_geom_hbond_distance_HA
_geom_hbond_distance_DA
_geom_hbond_angle_DHA
N1 H1 S1 2_776 0.84(2) 2.71(2) 3.4273(12) 144.3(16)
N2 H2 O1 . 0.81(2) 2.06(2) 2.7098(16) 136.4(19)

loop_
_geom_torsion_atom_site_label_1
_geom_torsion_atom_site_label_2
_geom_torsion_atom_site_label_3
_geom_torsion_atom_site_label_4
_geom_torsion_site_symmetry_1
_geom_torsion_site_symmetry_2
_geom_torsion_site_symmetry_3
_geom_torsion_site_symmetry_4
_geom_torsion
_geom_torsion_publ_flag
C2 N1 C1 O1 . . . . 9.0(2) ?
C2 N1 C1 C11 . . . . -168.72(12) ?
C21 N2 C2 N1 . . . . 174.17(12) ?
C21 N2 C2 S1 . . . . -6.02(19) ?
C1 N1 C2 N2 . . . . 5.5(2) ?
C1 N1 C2 S1 . . . . -174.29(11) ?
O1 C1 C11 C12 . . . . 59.43(18) ?
N1 C1 C11 C12 . . . . -122.82(13) ?
O1 C1 C11 C16 . . . . -117.54(15) ?
N1 C1 C11 C16 . . . . 60.22(16) ?
C16 C11 C12 C13 . . . . 0.5(2) ?
C1 C11 C12 C13 . . . . -176.50(12) ?
C16 C11 C12 Cl1 . . . . -177.26(11) ?
C1 C11 C12 Cl1 . . . . 5.75(17) ?
C11 C12 C13 C14 . . . . 1.4(2) ?
Cl1 C12 C13 C14 . . . . 179.14(11) ?
C12 C13 C14 C15 . . . . -1.8(2) ?
C12 C13 C14 Cl2 . . . . 177.96(11) ?
C13 C14 C15 C16 . . . . 0.3(2) ?
Cl2 C14 C15 C16 . . . . -179.43(12) ?
C14 C15 C16 C11 . . . . 1.6(2) ?
C12 C11 C16 C15 . . . . -2.0(2) ?
C1 C11 C16 C15 . . . . 175.05(13) ?
C2 N2 C21 C26 . . . . 118.68(15) ?
C2 N2 C21 C22 . . . . -65.50(18) ?
C26 C21 C22 C23 . . . . 0.1(2) ?
N2 C21 C22 C23 . . . . -175.68(13) ?
C21 C22 C23 C24 . . . . 0.7(2) ?
C22 C23 C24 C25 . . . . -1.1(2) ?
C22 C23 C24 Cl3 . . . . 177.91(11) ?
C23 C24 C25 C26 . . . . 0.8(2) ?
Cl3 C24 C25 C26 . . . . -178.21(11) ?
C22 C21 C26 C25 . . . . -0.4(2) ?
N2 C21 C26 C25 . . . . 175.42(12) ?
C24 C25 C26 C21 . . . . -0.1(2) ?

loop_
_cod_related_entry_id
_cod_related_entry_database
_cod_related_entry_code
1 ChemSpider 856612
